data_1577103
loop_
_publ_author_name
'Passargus, Max'
'Nieuwland, Celine'
'Arrowsmith, Merle'
'Bickelhaupt, F. Matthias'
'Braunschweig, Holger'

_publ_section_title
;
 Cooperative reactivity of halomethanes and -silanes at an A-frame
 complex: transannular addition <i>versus</i> bridging tetrylenes.
;
_journal_issue 21
_journal_name_full 'Chemical science'
_journal_page_first 10547
_journal_page_last 10558
_journal_paper_doi 10.1039/d6sc00337k
_journal_volume 17
_journal_year 2026
_chemical_formula_moiety 'C11 H30 Br3 Cl3 P4 Pt2 Si, [0.5 (C5 H12) squeezed]'
_chemical_formula_sum 'C13.5 H35 Br3 Cl3 P4 Pt2 Si a an e ed ez ha lf nt pe sq ue'
_chemical_formula_weight 1085.64
_chemical_properties_physical 'Air-sensitive,Moisture-sensitive,Heat-sensitive,Oxygen-sensitive,decompose in vacuum'
_space_group_crystal_system hexagonal
_space_group_IT_number 148
_space_group_name_Hall '-R 3'
_space_group_name_H-M_alt 'R -3 :H'
_atom_sites_solution_hydrogens geom
_atom_sites_solution_primary dual
_atom_sites_solution_secondary difmap
_audit_creation_date 2025-10-29
_audit_creation_method 'CIF-fill 1.6i (K.Radacki, 2005-25)'
_audit_update_record
;
2025-11-26 deposited with the CCDC.	2026-04-06 downloaded from the CCDC.
;
_cell_angle_alpha 90
_cell_angle_beta 90
_cell_angle_gamma 120
_cell_formula_units_Z 24
_cell_length_a 36.1930(9)
_cell_length_b 36.1930(9)
_cell_length_c 11.8809(5)
_cell_measurement_reflns_used 8390
_cell_measurement_temperature 100(2)
_cell_measurement_theta_max 27.08
_cell_measurement_theta_min 2.43
_cell_volume 13478.1(7)
_computing_cell_refinement 'Saint+ ver. 8.40B (Bruker AXS)'
_computing_data_collection 'BIS 6.2.14 / APEX4 ver. 2021.10 (Bruker AXS)'
_computing_data_reduction 'Saint+ ver. 8.40B (Bruker AXS)'
_computing_molecular_graphics 'ShelXLe (Huebschle et all, 2011)'
_computing_publication_material 'SHELXL-2019/2 (Sheldrick, 2019)'
_computing_structure_refinement 'SHELXL-2019/2 (Sheldrick, 2019)'
_computing_structure_solution 'SHELXT 2018/2 (Sheldrick, 2018)''
_diffrn_ambient_environment N~2~
_diffrn_ambient_temperature 100(2)
_diffrn_detector CPA
_diffrn_detector_area_resol_mean 7.5
_diffrn_detector_type 'Photon II'
_diffrn_measured_fraction_theta_full 0.999
_diffrn_measured_fraction_theta_max 0.999
_diffrn_measurement_device 'four-circle diffractometer'
_diffrn_measurement_device_type 'Bruker D8-Quest'
_diffrn_measurement_method '\f and \w scans'
_diffrn_orient_matrix_type
;
 Sparks R.A., Computational Crystallography p1-18 (Clarendon Press, 1982)
;
_diffrn_orient_matrix_UB_11 -0.0138667
_diffrn_orient_matrix_UB_12 -0.0174564
_diffrn_orient_matrix_UB_13 -0.0686911
_diffrn_orient_matrix_UB_21 0.0260132
_diffrn_orient_matrix_UB_22 0.0190416
_diffrn_orient_matrix_UB_23 -0.0451291
_diffrn_orient_matrix_UB_31 0.0122022
_diffrn_orient_matrix_UB_32 -0.0187231
_diffrn_orient_matrix_UB_33 0.0181471
_diffrn_radiation_monochromator 'multi-layer mirror'
_diffrn_radiation_probe x-ray
_diffrn_radiation_type MoK\a
_diffrn_radiation_wavelength 0.71073
_diffrn_radiation_xray_symbol K-L~2,3~
_diffrn_reflns_av_R_equivalents 0.0804
_diffrn_reflns_av_unetI/netI 0.0565
_diffrn_reflns_Laue_measured_fraction_full 0.999
_diffrn_reflns_Laue_measured_fraction_max 0.999
_diffrn_reflns_limit_h_max 44
_diffrn_reflns_limit_h_min -46
_diffrn_reflns_limit_k_max 46
_diffrn_reflns_limit_k_min -41
_diffrn_reflns_limit_l_max 15
_diffrn_reflns_limit_l_min -15
_diffrn_reflns_number 34238
_diffrn_reflns_point_group_measured_fraction_full 0.999
_diffrn_reflns_point_group_measured_fraction_max 0.999
_diffrn_reflns_theta_full 25.242
_diffrn_reflns_theta_max 27.118
_diffrn_reflns_theta_min 2.251
_diffrn_source 'micro-focus sealed X-ray tube'
_diffrn_source_type 'Incoatec ImS 2.0'
_diffrn_standards_number 0
_exptl_absorpt_coefficient_mu 18.476
_exptl_absorpt_correction_T_max 0.1819
_exptl_absorpt_correction_T_min 0.1140
_exptl_absorpt_correction_type multi-scan
_exptl_absorpt_process_details 'SADABS 2016/2 (Bruker AXS)'
_exptl_crystal_colour colorless
_exptl_crystal_density_diffrn 3.210
_exptl_crystal_description block
_exptl_crystal_F_000 8676
_exptl_crystal_preparation
;
 For data collection the crystal was immersed in a film of perfluoropolyether 
 oil, mounted on a polyimide loop and transferred to stream of cold nitrogen 
 (Oxford Cryostream 800).
;
_exptl_crystal_recrystallization_method 'Re-crystallisation from solvent: DCM/Pentane'
_exptl_crystal_size_max 0.159
_exptl_crystal_size_mid 0.143
_exptl_crystal_size_min 0.089
_refine_diff_density_max 1.023
_refine_diff_density_min -0.866
_refine_diff_density_rms 0.187
_refine_ls_extinction_method none
_refine_ls_goodness_of_fit_ref 1.030
_refine_ls_hydrogen_treatment constr
_refine_ls_matrix_type full
_refine_ls_number_parameters 225
_refine_ls_number_reflns 6624
_refine_ls_number_restraints 0
_refine_ls_restrained_S_all 1.030
_refine_ls_R_factor_all 0.0458
_refine_ls_R_factor_gt 0.0331
_refine_ls_shift/su_max 0.003
_refine_ls_shift/su_mean 0.000
_refine_ls_structure_factor_coef Fsqd
_refine_ls_weighting_details
;
 w=1/[\s^2^(Fo^2^)+(0.0180P)^2^] where P=(Fo^2^+2Fc^2^)/3
;
_refine_ls_weighting_scheme calc
_refine_ls_wR_factor_gt 0.0670
_refine_ls_wR_factor_ref 0.0709
_reflns_Friedel_coverage 0.000
_reflns_number_gt 5405
_reflns_number_total 6624
_reflns_threshold_expression 'I > 2\s(I)'
_cod_data_source_file d6sc00337k2.cif
_cod_data_source_block final_a_sq
_cod_depositor_comments 'Adding full bibliography for 1577098--1577108.cif.'
_cod_original_cell_volume 13478.1(9)
_cod_original_formula_sum 'C13.5 H35 Br3 Cl3 P4 Pt2 Si, [half a pentane squeezed]'
_cod_database_code 1577103
_shelx_shelxl_version_number 2019/2
_shelx_space_group_comment
;
 The symmetry employed for this shelxl refinement is uniquely defined by the 
 following loop, which should always be used as a source of symmetry 
 information in preference to the above space-group names. They are only 
 intended as comments.
;
_exptl_absorpt_special_details
;
 Incident beam scaling, empirical absorption correction using spherical 
 harmonics, and outlier rejection was employed as implemented in SADABS. 
 Additional spherical absorption correction with mu*r value set to 1.32 was 
 applied.
;
_shelx_estimated_absorpt_t_min 0.217
_shelx_estimated_absorpt_t_max 0.372

loop_
_space_group_symop_operation_xyz
'x, y, z'
'-y, x-y, z'
'-x+y, -x, z'
'x+2/3, y+1/3, z+1/3'
'-y+2/3, x-y+1/3, z+1/3'
'-x+y+2/3, -x+1/3, z+1/3'
'x+1/3, y+2/3, z+2/3'
'-y+1/3, x-y+2/3, z+2/3'
'-x+y+1/3, -x+2/3, z+2/3'
'-x, -y, -z'
'y, -x+y, -z'
'x-y, x, -z'
'-x+2/3, -y+1/3, -z+1/3'
'y+2/3, -x+y+1/3, -z+1/3'
'x-y+2/3, x+1/3, -z+1/3'
'-x+1/3, -y+2/3, -z+2/3'
'y+1/3, -x+y+2/3, -z+2/3'
'x-y+1/3, x+2/3, -z+2/3'

loop_
_atom_site_label
_atom_site_type_symbol
_atom_site_fract_x
_atom_site_fract_y
_atom_site_fract_z
_atom_site_U_iso_or_equiv
_atom_site_adp_type
_atom_site_occupancy
_atom_site_site_symmetry_order
_atom_site_calc_flag
_atom_site_refinement_flags_posn
_atom_site_refinement_flags_adp
_atom_site_refinement_flags_occupancy
_atom_site_disorder_assembly
_atom_site_disorder_group
Pt1 Pt 0.51428(2) 0.62169(2) 0.65418(2) 0.01823(7) Uani 1 1 d . . . . .
Pt2 Pt 0.53232(2) 0.56065(2) 0.83875(2) 0.01847(7) Uani 1 1 d . . . . .
Br1 Br 0.56397(2) 0.68389(2) 0.77263(5) 0.03109(16) Uani 1 1 d . . . . .
Br2 Br 0.59634(2) 0.61310(2) 0.93768(5) 0.02789(15) Uani 1 1 d . . . . .
Br3 Br 0.46960(2) 0.50200(2) 0.74916(6) 0.02699(15) Uani 1 1 d . . . . .
Cl1 Cl 0.50308(6) 0.65399(6) 0.35214(14) 0.0335(4) Uani 1 1 d . . . . .
Cl2 Cl 0.41569(6) 0.56271(6) 0.31590(14) 0.0354(4) Uani 1 1 d . . . . .
Cl3 Cl 0.41970(6) 0.62925(6) 0.50598(14) 0.0315(4) Uani 1 1 d . . . . .
P1 P 0.57228(5) 0.63199(6) 0.54919(13) 0.0224(4) Uani 1 1 d . . . . .
P2 P 0.57722(5) 0.56301(5) 0.69886(13) 0.0205(3) Uani 1 1 d . . . . .
P3 P 0.46174(6) 0.60949(5) 0.78326(13) 0.0220(4) Uani 1 1 d . . . . .
P4 P 0.48929(6) 0.56592(6) 0.97259(13) 0.0234(4) Uani 1 1 d . . . . .
Si1 Si 0.45467(6) 0.60421(6) 0.43919(15) 0.0247(4) Uani 1 1 d . . . . .
C1 C 0.6110(2) 0.6869(2) 0.5138(6) 0.0368(18) Uani 1 1 d . . . . .
H1A H 0.637622 0.688586 0.489127 0.055 Uiso 1 1 calc R U . . .
H1B H 0.616519 0.705021 0.580152 0.055 Uiso 1 1 calc R U . . .
H1C H 0.599672 0.696710 0.452999 0.055 Uiso 1 1 calc R U . . .
C7 C 0.4090(2) 0.5629(2) 0.7673(6) 0.0300(16) Uani 1 1 d . . . . .
H7A H 0.396010 0.565314 0.697398 0.045 Uiso 1 1 calc R U . . .
H7B H 0.391127 0.561000 0.831357 0.045 Uiso 1 1 calc R U . . .
H7C H 0.411515 0.537134 0.764391 0.045 Uiso 1 1 calc R U . . .
C8 C 0.4767(2) 0.6068(2) 0.9298(5) 0.0264(15) Uani 1 1 d . . . . .
H8A H 0.501873 0.634799 0.947960 0.032 Uiso 1 1 calc R U . . .
H8B H 0.453090 0.603632 0.978328 0.032 Uiso 1 1 calc R U . . .
C9 C 0.5114(2) 0.5845(3) 1.1116(5) 0.0369(18) Uani 1 1 d . . . . .
H9A H 0.538779 0.611099 1.104975 0.055 Uiso 1 1 calc R U . . .
H9B H 0.515678 0.562872 1.149090 0.055 Uiso 1 1 calc R U . . .
H9C H 0.491597 0.589755 1.155993 0.055 Uiso 1 1 calc R U . . .
C10 C 0.4384(2) 0.5192(2) 1.0063(6) 0.0310(16) Uani 1 1 d . . . . .
H10A H 0.421618 0.507862 0.937257 0.047 Uiso 1 1 calc R U . . .
H10B H 0.422803 0.527147 1.059286 0.047 Uiso 1 1 calc R U . . .
H10C H 0.443314 0.497387 1.040444 0.047 Uiso 1 1 calc R U . . .
C11 C 0.4708(2) 0.5775(2) 0.5388(5) 0.0222(13) Uani 1 1 d . . . . .
H11A H 0.484265 0.563263 0.498504 0.027 Uiso 1 1 calc R U . . .
H11B H 0.445500 0.555332 0.579397 0.027 Uiso 1 1 calc R U . . .
C2 C 0.5659(2) 0.6058(2) 0.4141(5) 0.0304(16) Uani 1 1 d . . . . .
H2A H 0.553378 0.616819 0.359809 0.046 Uiso 1 1 calc R U . . .
H2B H 0.547022 0.574975 0.422962 0.046 Uiso 1 1 calc R U . . .
H2C H 0.593801 0.611512 0.386783 0.046 Uiso 1 1 calc R U . . .
C3 C 0.6043(2) 0.6154(2) 0.6304(5) 0.0236(14) Uani 1 1 d . . . . .
H3A H 0.619384 0.637157 0.689555 0.028 Uiso 1 1 calc R U . . .
H3B H 0.626320 0.616170 0.579627 0.028 Uiso 1 1 calc R U . . .
C4 C 0.6214(2) 0.5559(2) 0.7452(6) 0.0311(16) Uani 1 1 d . . . . .
H4A H 0.639962 0.559684 0.681034 0.047 Uiso 1 1 calc R U . . .
H4B H 0.610136 0.527215 0.776386 0.047 Uiso 1 1 calc R U . . .
H4C H 0.637836 0.577150 0.803207 0.047 Uiso 1 1 calc R U . . .
C5 C 0.5530(2) 0.5243(2) 0.5873(5) 0.0293(16) Uani 1 1 d . . . . .
H5A H 0.528368 0.525449 0.557245 0.044 Uiso 1 1 calc R U . . .
H5B H 0.543542 0.495659 0.617050 0.044 Uiso 1 1 calc R U . . .
H5C H 0.573853 0.530700 0.527163 0.044 Uiso 1 1 calc R U . . .
C6 C 0.4508(2) 0.6531(2) 0.7988(6) 0.0337(17) Uani 1 1 d . . . . .
H6A H 0.441139 0.658436 0.726636 0.051 Uiso 1 1 calc R U . . .
H6B H 0.476784 0.678950 0.822724 0.051 Uiso 1 1 calc R U . . .
H6C H 0.428427 0.645545 0.855564 0.051 Uiso 1 1 calc R U . . .

loop_
_atom_site_aniso_label
_atom_site_aniso_U_11
_atom_site_aniso_U_22
_atom_site_aniso_U_33
_atom_site_aniso_U_23
_atom_site_aniso_U_13
_atom_site_aniso_U_12
Pt1 0.01938(13) 0.01664(12) 0.01706(12) -0.00126(9) 0.00019(9) 0.00781(10)
Pt2 0.01883(13) 0.01779(13) 0.01830(12) -0.00050(9) 0.00128(9) 0.00878(10)
Br1 0.0342(4) 0.0239(4) 0.0262(4) -0.0059(3) -0.0060(3) 0.0079(3)
Br2 0.0274(4) 0.0275(4) 0.0263(3) -0.0061(3) -0.0059(3) 0.0119(3)
Br3 0.0214(3) 0.0218(3) 0.0321(4) -0.0030(3) 0.0005(3) 0.0066(3)
Cl1 0.0319(10) 0.0289(9) 0.0343(9) 0.0064(7) 0.0062(7) 0.0111(8)
Cl2 0.0361(10) 0.0338(10) 0.0312(9) -0.0095(7) -0.0105(7) 0.0137(8)
Cl3 0.0298(9) 0.0293(9) 0.0367(9) -0.0015(7) -0.0001(7) 0.0158(8)
P1 0.0222(9) 0.0256(9) 0.0181(8) 0.0012(7) 0.0017(6) 0.0111(7)
P2 0.0186(8) 0.0195(8) 0.0228(8) -0.0019(6) 0.0012(6) 0.0090(7)
P3 0.0256(9) 0.0212(9) 0.0221(8) 0.0017(7) 0.0038(7) 0.0140(7)
P4 0.0292(9) 0.0259(9) 0.0184(8) 0.0024(7) 0.0043(7) 0.0164(8)
Si1 0.0239(10) 0.0225(10) 0.0244(9) -0.0018(7) -0.0016(7) 0.0091(8)
C1 0.026(4) 0.044(5) 0.041(4) 0.018(4) 0.005(3) 0.018(4)
C7 0.024(4) 0.026(4) 0.033(4) 0.002(3) 0.004(3) 0.007(3)
C8 0.032(4) 0.034(4) 0.018(3) -0.005(3) 0.003(3) 0.020(3)
C9 0.038(4) 0.058(5) 0.020(4) 0.004(3) 0.001(3) 0.028(4)
C10 0.034(4) 0.028(4) 0.031(4) 0.006(3) 0.009(3) 0.015(3)
C11 0.019(3) 0.022(3) 0.024(3) -0.001(3) 0.002(3) 0.010(3)
C2 0.041(4) 0.044(4) 0.019(3) -0.008(3) -0.004(3) 0.031(4)
C3 0.017(3) 0.028(4) 0.028(3) 0.007(3) 0.008(3) 0.012(3)
C4 0.028(4) 0.042(4) 0.030(4) -0.001(3) -0.003(3) 0.022(4)
C5 0.031(4) 0.034(4) 0.024(4) -0.005(3) -0.002(3) 0.017(3)
C6 0.045(5) 0.030(4) 0.035(4) 0.004(3) 0.008(3) 0.025(4)

loop_
_atom_type_symbol
_atom_type_description
_atom_type_scat_dispersion_real
_atom_type_scat_dispersion_imag
_atom_type_scat_source
C C 0.0033 0.0016 'International Tables Vol C Tables 4.2.6.8 and 6.1.1.4'
H H 0.0000 0.0000 'International Tables Vol C Tables 4.2.6.8 and 6.1.1.4'
Si Si 0.0817 0.0704 'International Tables Vol C Tables 4.2.6.8 and 6.1.1.4'
P P 0.1023 0.0942 'International Tables Vol C Tables 4.2.6.8 and 6.1.1.4'
Br Br -0.2901 2.4595 'International Tables Vol C Tables 4.2.6.8 and 6.1.1.4'
Pt Pt -1.7033 8.3905 'International Tables Vol C Tables 4.2.6.8 and 6.1.1.4'
Cl Cl 0.1484 0.1585 'International Tables Vol C Tables 4.2.6.8 and 6.1.1.4'

loop_
_exptl_crystal_face_index_h
_exptl_crystal_face_index_k
_exptl_crystal_face_index_l
_exptl_crystal_face_perp_dist
-2.00 -2.00 1.00 0.0540
-2.00 0.00 1.00 0.0790
-2.00 2.00 1.00 0.0870
-2.00 1.00 0.00 0.0810
-2.00 -2.00 -1.00 0.0700
-1.00 -1.00 1.00 0.0230
-1.00 1.00 1.00 0.0540
-1.00 2.00 1.00 0.0610
0.00 1.00 0.00 0.0710
0.00 -1.00 2.00 0.0780
0.00 1.00 -1.00 0.0840
1.00 2.00 -1.00 0.0690
1.00 -1.00 -1.00 0.0180
1.00 -2.00 -1.00 0.0150
2.00 1.00 -2.00 0.0510
2.00 -1.00 -2.00 0.0300
2.00 0.00 -1.00 0.0490
2.00 -2.00 -1.00 0.0460
2.00 2.00 1.00 0.0720

loop_
_geom_angle_atom_site_label_1
_geom_angle_atom_site_label_2
_geom_angle_atom_site_label_3
_geom_angle
_geom_angle_site_symmetry_1
_geom_angle_site_symmetry_3
_geom_angle_publ_flag
C11 Pt1 P1 92.55(18) . . ?
C11 Pt1 P3 93.24(18) . . ?
P1 Pt1 P3 170.72(6) . . ?
C11 Pt1 Br1 169.71(17) . . ?
P1 Pt1 Br1 88.40(5) . . ?
P3 Pt1 Br1 87.20(5) . . ?
P2 Pt2 P4 173.53(6) . . ?
P2 Pt2 Br2 86.60(4) . . ?
P4 Pt2 Br2 91.23(5) . . ?
P2 Pt2 Br3 92.85(4) . . ?
P4 Pt2 Br3 89.98(5) . . ?
Br2 Pt2 Br3 173.55(3) . . ?
C1 P1 C2 101.1(4) . . ?
C1 P1 C3 102.3(3) . . ?
C2 P1 C3 103.4(3) . . ?
C1 P1 Pt1 116.3(3) . . ?
C2 P1 Pt1 121.6(2) . . ?
C3 P1 Pt1 109.7(2) . . ?
C5 P2 C4 103.4(3) . . ?
C5 P2 C3 106.2(3) . . ?
C4 P2 C3 103.1(3) . . ?
C5 P2 Pt2 116.2(2) . . ?
C4 P2 Pt2 115.4(2) . . ?
C3 P2 Pt2 111.2(2) . . ?
C7 P3 C6 103.5(3) . . ?
C7 P3 C8 104.5(3) . . ?
C6 P3 C8 98.5(3) . . ?
C7 P3 Pt1 119.4(2) . . ?
C6 P3 Pt1 114.7(2) . . ?
C8 P3 Pt1 113.7(2) . . ?
C9 P4 C10 101.5(3) . . ?
C9 P4 C8 101.2(3) . . ?
C10 P4 C8 105.6(3) . . ?
C9 P4 Pt2 118.1(2) . . ?
C10 P4 Pt2 119.3(2) . . ?
C8 P4 Pt2 109.2(2) . . ?
C11 Si1 Cl3 114.9(2) . . ?
C11 Si1 Cl1 116.0(2) . . ?
Cl3 Si1 Cl1 104.55(11) . . ?
C11 Si1 Cl2 111.2(2) . . ?
Cl3 Si1 Cl2 104.33(11) . . ?
Cl1 Si1 Cl2 104.67(11) . . ?
P4 C8 P3 120.4(3) . . ?
Si1 C11 Pt1 109.9(3) . . ?
P1 C3 P2 118.4(3) . . ?

loop_
_geom_bond_atom_site_label_1
_geom_bond_atom_site_label_2
_geom_bond_distance
_geom_bond_site_symmetry_2
_geom_bond_publ_flag
Pt1 C11 2.097(6) . ?
Pt1 P1 2.3064(17) . ?
Pt1 P3 2.3073(17) . ?
Pt1 Br1 2.4968(7) . ?
Pt2 P2 2.2959(16) . ?
Pt2 P4 2.2995(17) . ?
Pt2 Br2 2.4403(7) . ?
Pt2 Br3 2.4440(7) . ?
Cl1 Si1 2.057(3) . ?
Cl2 Si1 2.067(2) . ?
Cl3 Si1 2.049(3) . ?
P1 C1 1.818(7) . ?
P1 C2 1.819(6) . ?
P1 C3 1.824(6) . ?
P2 C5 1.806(6) . ?
P2 C4 1.827(7) . ?
P2 C3 1.834(6) . ?
P3 C7 1.818(7) . ?
P3 C6 1.821(7) . ?
P3 C8 1.841(6) . ?
P4 C9 1.812(7) . ?
P4 C10 1.816(7) . ?
P4 C8 1.823(7) . ?
Si1 C11 1.801(6) . ?

loop_
_geom_torsion_atom_site_label_1
_geom_torsion_atom_site_label_2
_geom_torsion_atom_site_label_3
_geom_torsion_atom_site_label_4
_geom_torsion
_geom_torsion_site_symmetry_1
_geom_torsion_site_symmetry_2
_geom_torsion_site_symmetry_3
_geom_torsion_site_symmetry_4
_geom_torsion_publ_flag
C9 P4 C8 P3 169.2(4) . . . . ?
C10 P4 C8 P3 -85.4(5) . . . . ?
Pt2 P4 C8 P3 44.0(5) . . . . ?
C7 P3 C8 P4 70.5(5) . . . . ?
C6 P3 C8 P4 176.9(4) . . . . ?
Pt1 P3 C8 P4 -61.3(5) . . . . ?
Cl3 Si1 C11 Pt1 -66.5(3) . . . . ?
Cl1 Si1 C11 Pt1 55.9(3) . . . . ?
Cl2 Si1 C11 Pt1 175.3(2) . . . . ?
C1 P1 C3 P2 173.4(4) . . . . ?
C2 P1 C3 P2 -81.8(4) . . . . ?
Pt1 P1 C3 P2 49.3(4) . . . . ?
C5 P2 C3 P1 61.1(4) . . . . ?
C4 P2 C3 P1 169.5(4) . . . . ?
Pt2 P2 C3 P1 -66.2(4) . . . . ?
